data_4511307
loop_
_publ_author_name
'Roy, Saikat'
'Nangia, Ashwini'

_publ_section_title
;
 Kinetic and Thermodynamic Conformational Polymorphs of Bis(p-tolyl)
 Ketonep-Tosylhydrazone:&#x00A0; The Curtin&#x2212;Hammett Principle in
 Crystallization
;
_journal_issue 10
_journal_name_full 'Crystal Growth &amp; Design'
_journal_page_first 2047
_journal_paper_doi 10.1021/cg070542t
_journal_volume 7
_journal_year 2007
_chemical_formula_moiety 'C22 H22 N2 O2 S'
_chemical_formula_sum 'C22 H22 N2 O2 S'
_chemical_formula_weight 378.48
_chemical_melting_point 432
_chemical_name_systematic
; 
 ? 
;
_space_group_IT_number 15
_symmetry_cell_setting monoclinic
_symmetry_space_group_name_Hall '-C 2yc'
_symmetry_space_group_name_H-M 'C 1 2/c 1'
_atom_sites_solution_hydrogens geom
_atom_sites_solution_primary direct
_atom_sites_solution_secondary difmap
_audit_creation_method SHELXL-97
_cell_angle_alpha 90.00
_cell_angle_beta 100.9370(10)
_cell_angle_gamma 90.00
_cell_formula_units_Z 8
_cell_length_a 22.0093(13)
_cell_length_b 11.9763(7)
_cell_length_c 15.1853(9)
_cell_measurement_temperature 100(2)
_cell_volume 3930.0(4)
_computing_cell_refinement 'Bruker SMART'
_computing_data_collection 'Bruker SMART'
_computing_data_reduction 'Bruker SAINT'
_computing_molecular_graphics 'Bruker SHELXTL'
_computing_publication_material 'Bruker SHELXTL'
_computing_structure_refinement 'Bruker SHELXTL'
_computing_structure_solution 'Bruker SHELXTL'
_diffrn_ambient_temperature 100(2)
_diffrn_measured_fraction_theta_full 0.998
_diffrn_measured_fraction_theta_max 0.998
_diffrn_measurement_device_type 'CCD area detector'
_diffrn_measurement_method 'phi and omega scan'
_diffrn_radiation_monochromator graphite
_diffrn_radiation_source 'fine-focus sealed tube'
_diffrn_radiation_type MoK\a
_diffrn_radiation_wavelength 0.71073
_diffrn_reflns_av_R_equivalents 0.0298
_diffrn_reflns_av_sigmaI/netI 0.0182
_diffrn_reflns_limit_h_max 27
_diffrn_reflns_limit_h_min -27
_diffrn_reflns_limit_k_max 14
_diffrn_reflns_limit_k_min -14
_diffrn_reflns_limit_l_max 18
_diffrn_reflns_limit_l_min -18
_diffrn_reflns_number 28954
_diffrn_reflns_theta_full 26.40
_diffrn_reflns_theta_max 26.40
_diffrn_reflns_theta_min 1.88
_exptl_absorpt_coefficient_mu 0.184
_exptl_absorpt_correction_T_max 0.9783
_exptl_absorpt_correction_T_min 0.9121
_exptl_absorpt_correction_type multi-scan
_exptl_absorpt_process_details 'Bruker AXS SADABS program'
_exptl_crystal_colour colourless
_exptl_crystal_density_diffrn 1.279
_exptl_crystal_density_method 'not measured'
_exptl_crystal_description 'hexagonal plate'
_exptl_crystal_F_000 1600
_exptl_crystal_size_max 0.46
_exptl_crystal_size_mid 0.15
_exptl_crystal_size_min 0.12
_refine_diff_density_max 0.361
_refine_diff_density_min -0.472
_refine_diff_density_rms 0.055
_refine_ls_extinction_method none
_refine_ls_goodness_of_fit_ref 1.072
_refine_ls_hydrogen_treatment mixed
_refine_ls_matrix_type full
_refine_ls_number_parameters 251
_refine_ls_number_reflns 4029
_refine_ls_number_restraints 0
_refine_ls_restrained_S_all 1.072
_refine_ls_R_factor_all 0.0435
_refine_ls_R_factor_gt 0.0408
_refine_ls_shift/su_max 0.000
_refine_ls_shift/su_mean 0.000
_refine_ls_structure_factor_coef Fsqd
_refine_ls_weighting_details 'calc w=1/[\s^2^(Fo^2^)+(0.0516P)^2^+5.0888P] where P=(Fo^2^+2Fc^2^)/3'
_refine_ls_weighting_scheme calc
_refine_ls_wR_factor_gt 0.1047
_refine_ls_wR_factor_ref 0.1066
_reflns_number_gt 3771
_reflns_number_total 4029
_reflns_threshold_expression >2sigma(I)
_cod_data_source_file DiMe_F1_an217_m.cif
_cod_data_source_block an217_m
_cod_original_sg_symbol_H-M C2/c
_cod_database_code 4511307

loop_
_symmetry_equiv_pos_as_xyz
'x, y, z'
'-x, y, -z+1/2'
'x+1/2, y+1/2, z'
'-x+1/2, y+1/2, -z+1/2'
'-x, -y, -z'
'x, -y, z-1/2'
'-x+1/2, -y+1/2, -z'
'x+1/2, -y+1/2, z-1/2'

loop_
_atom_site_label
_atom_site_type_symbol
_atom_site_fract_x
_atom_site_fract_y
_atom_site_fract_z
_atom_site_U_iso_or_equiv
_atom_site_adp_type
_atom_site_occupancy
_atom_site_symmetry_multiplicity
_atom_site_calc_flag
_atom_site_refinement_flags
C6 C 0.08526(7) 0.28663(15) 0.12176(11) 0.0245(3) Uani 1 1 d .
H6 H 0.0787 0.3622 0.1364 0.029 Uiso 1 1 calc R
S1 S 0.189077(17) 0.36019(3) 0.06636(2) 0.01722(12) Uani 1 1 d .
O1 O 0.20125(5) 0.34460(9) -0.02239(7) 0.0206(2) Uani 1 1 d .
N2 N 0.25934(6) 0.34452(11) 0.22239(8) 0.0186(3) Uani 1 1 d .
O2 O 0.16683(5) 0.46528(9) 0.09126(7) 0.0231(3) Uani 1 1 d .
N1 N 0.25646(6) 0.33445(11) 0.13031(8) 0.0186(3) Uani 1 1 d .
C8 C 0.30518(7) 0.29441(12) 0.27238(10) 0.0177(3) Uani 1 1 d .
C9 C 0.31206(7) 0.30725(13) 0.37079(10) 0.0186(3) Uani 1 1 d .
C10 C 0.27126(7) 0.37440(13) 0.40786(10) 0.0200(3) Uani 1 1 d .
H10 H 0.2379 0.4106 0.3695 0.024 Uiso 1 1 calc R
C4 C 0.14738(8) 0.14598(14) 0.06659(11) 0.0244(3) Uani 1 1 d .
H4 H 0.1830 0.1261 0.0433 0.029 Uiso 1 1 calc R
C15 C 0.35084(7) 0.22559(13) 0.23469(9) 0.0184(3) Uani 1 1 d .
C20 C 0.39559(7) 0.27640(14) 0.19454(11) 0.0243(3) Uani 1 1 d .
H20 H 0.3985 0.3555 0.1935 0.029 Uiso 1 1 calc R
C5 C 0.13695(7) 0.25659(13) 0.08724(10) 0.0190(3) Uani 1 1 d .
C14 C 0.36026(7) 0.25469(14) 0.42899(10) 0.0225(3) Uani 1 1 d .
H14 H 0.3882 0.2080 0.4054 0.027 Uiso 1 1 calc R
C11 C 0.27900(7) 0.38856(14) 0.49973(10) 0.0224(3) Uani 1 1 d .
H11 H 0.2506 0.4338 0.5236 0.027 Uiso 1 1 calc R
C12 C 0.32776(8) 0.33763(14) 0.55810(10) 0.0231(3) Uani 1 1 d .
C18 C 0.43211(8) 0.09583(16) 0.15621(11) 0.0282(4) Uani 1 1 d .
C13 C 0.36772(8) 0.27010(14) 0.52113(11) 0.0250(3) Uani 1 1 d .
H13 H 0.4009 0.2337 0.5597 0.030 Uiso 1 1 calc R
C7 C 0.04338(8) 0.20442(16) 0.13461(11) 0.0281(4) Uani 1 1 d .
H7 H 0.0077 0.2245 0.1579 0.034 Uiso 1 1 calc R
C21 C 0.33571(9) 0.35499(16) 0.65806(11) 0.0315(4) Uani 1 1 d .
H21A H 0.3212 0.2886 0.6857 0.047 Uiso 1 1 calc R
H21B H 0.3115 0.4201 0.6701 0.047 Uiso 1 1 calc R
H21C H 0.3795 0.3676 0.6834 0.047 Uiso 1 1 calc R
C17 C 0.38761(8) 0.04612(14) 0.19701(11) 0.0273(4) Uani 1 1 d .
H17 H 0.3848 -0.0330 0.1982 0.033 Uiso 1 1 calc R
C16 C 0.34732(8) 0.10954(14) 0.23602(10) 0.0233(3) Uani 1 1 d .
H16 H 0.3172 0.0739 0.2637 0.028 Uiso 1 1 calc R
C3 C 0.10526(8) 0.06552(14) 0.08035(11) 0.0274(4) Uani 1 1 d .
H3 H 0.1123 -0.0102 0.0665 0.033 Uiso 1 1 calc R
C2 C 0.05244(8) 0.09336(15) 0.11419(11) 0.0269(4) Uani 1 1 d .
C1 C 0.00687(9) 0.00395(18) 0.12744(13) 0.0377(4) Uani 1 1 d .
H2A H -0.0300 0.0387 0.1431 0.057 Uiso 1 1 calc R
H2B H 0.0260 -0.0461 0.1760 0.057 Uiso 1 1 calc R
H2C H -0.0050 -0.0389 0.0719 0.057 Uiso 1 1 calc R
C19 C 0.43579(8) 0.21177(16) 0.15612(12) 0.0289(4) Uani 1 1 d .
H19 H 0.4664 0.2472 0.1293 0.035 Uiso 1 1 calc R
C22 C 0.47402(9) 0.0260(2) 0.11076(14) 0.0440(5) Uani 1 1 d .
H22A H 0.4834 -0.0444 0.1434 0.066 Uiso 1 1 calc R
H22B H 0.5126 0.0667 0.1103 0.066 Uiso 1 1 calc R
H22C H 0.4534 0.0102 0.0490 0.066 Uiso 1 1 calc R
H1 H 0.2753(9) 0.2786(17) 0.1105(13) 0.024(5) Uiso 1 1 d .

loop_
_atom_site_aniso_label
_atom_site_aniso_U_11
_atom_site_aniso_U_22
_atom_site_aniso_U_33
_atom_site_aniso_U_23
_atom_site_aniso_U_13
_atom_site_aniso_U_12
C6 0.0234(8) 0.0279(8) 0.0222(8) -0.0008(6) 0.0040(6) 0.0058(6)
S1 0.0199(2) 0.0171(2) 0.01429(19) -0.00030(13) 0.00239(14) 0.00317(13)
O1 0.0247(6) 0.0218(6) 0.0151(5) 0.0000(4) 0.0033(4) 0.0023(4)
N2 0.0213(6) 0.0209(6) 0.0135(6) -0.0015(5) 0.0029(5) -0.0003(5)
O2 0.0276(6) 0.0200(6) 0.0215(5) -0.0011(4) 0.0043(4) 0.0055(4)
N1 0.0194(6) 0.0224(7) 0.0140(6) -0.0016(5) 0.0033(5) 0.0041(5)
C8 0.0191(7) 0.0163(7) 0.0178(7) -0.0008(6) 0.0033(6) -0.0013(6)
C9 0.0203(7) 0.0180(7) 0.0171(7) -0.0008(6) 0.0029(6) -0.0012(6)
C10 0.0212(8) 0.0200(7) 0.0184(7) 0.0007(6) 0.0026(6) 0.0013(6)
C4 0.0224(8) 0.0232(8) 0.0286(8) -0.0002(6) 0.0070(7) 0.0033(6)
C15 0.0189(7) 0.0217(8) 0.0135(7) -0.0014(6) 0.0003(5) 0.0025(6)
C20 0.0221(8) 0.0250(8) 0.0258(8) -0.0044(7) 0.0045(6) -0.0028(6)
C5 0.0187(7) 0.0219(8) 0.0154(7) 0.0005(6) 0.0005(5) 0.0022(6)
C14 0.0230(8) 0.0235(8) 0.0207(8) -0.0014(6) 0.0035(6) 0.0031(6)
C11 0.0259(8) 0.0221(8) 0.0204(8) -0.0031(6) 0.0076(6) -0.0015(6)
C12 0.0290(8) 0.0233(8) 0.0170(7) -0.0007(6) 0.0043(6) -0.0069(6)
C18 0.0223(8) 0.0374(10) 0.0224(8) -0.0084(7) -0.0021(6) 0.0107(7)
C13 0.0264(8) 0.0266(8) 0.0192(8) 0.0030(6) -0.0025(6) 0.0013(7)
C7 0.0193(8) 0.0410(10) 0.0246(8) 0.0013(7) 0.0055(6) 0.0036(7)
C21 0.0380(10) 0.0389(10) 0.0175(8) -0.0022(7) 0.0047(7) -0.0057(8)
C17 0.0356(9) 0.0224(8) 0.0215(8) -0.0012(6) -0.0009(7) 0.0092(7)
C16 0.0284(8) 0.0222(8) 0.0188(7) 0.0031(6) 0.0036(6) 0.0027(6)
C3 0.0269(8) 0.0231(8) 0.0314(9) 0.0014(7) 0.0036(7) 0.0001(7)
C2 0.0225(8) 0.0347(9) 0.0218(8) 0.0063(7) -0.0005(6) -0.0029(7)
C1 0.0304(10) 0.0466(11) 0.0356(10) 0.0081(9) 0.0051(8) -0.0105(8)
C19 0.0186(8) 0.0408(10) 0.0279(8) -0.0074(7) 0.0062(6) -0.0030(7)
C22 0.0342(10) 0.0577(14) 0.0393(11) -0.0150(10) 0.0048(8) 0.0186(9)

loop_
_atom_type_symbol
_atom_type_description
_atom_type_scat_dispersion_real
_atom_type_scat_dispersion_imag
_atom_type_scat_source
C C 0.0033 0.0016 'International Tables Vol C Tables 4.2.6.8 and 6.1.1.4'
H H 0.0000 0.0000 'International Tables Vol C Tables 4.2.6.8 and 6.1.1.4'
N N 0.0061 0.0033 'International Tables Vol C Tables 4.2.6.8 and 6.1.1.4'
O O 0.0106 0.0060 'International Tables Vol C Tables 4.2.6.8 and 6.1.1.4'
S S 0.1246 0.1234 'International Tables Vol C Tables 4.2.6.8 and 6.1.1.4'

loop_
_geom_angle_atom_site_label_1
_geom_angle_atom_site_label_2
_geom_angle_atom_site_label_3
_geom_angle
C5 C6 C7 118.91(16)
O2 S1 O1 119.86(6)
O2 S1 N1 109.02(7)
O1 S1 N1 102.86(6)
O2 S1 C5 107.82(7)
O1 S1 C5 108.78(7)
N1 S1 C5 107.94(7)
C8 N2 N1 115.60(12)
N2 N1 S1 116.23(10)
N2 C8 C9 117.66(13)
N2 C8 C15 122.60(13)
C9 C8 C15 119.74(13)
C14 C9 C10 118.22(14)
C14 C9 C8 120.80(14)
C10 C9 C8 120.96(14)
C11 C10 C9 120.66(14)
C3 C4 C5 119.12(15)
C16 C15 C20 119.24(14)
C16 C15 C8 120.09(14)
C20 C15 C8 120.61(14)
C19 C20 C15 120.10(16)
C6 C5 C4 120.98(15)
C6 C5 S1 119.66(12)
C4 C5 S1 119.34(12)
C13 C14 C9 120.54(14)
C10 C11 C12 121.30(15)
C13 C12 C11 117.85(14)
C13 C12 C21 121.68(15)
C11 C12 C21 120.46(15)
C17 C18 C19 118.33(15)
C17 C18 C22 120.77(17)
C19 C18 C22 120.87(17)
C12 C13 C14 121.41(15)
C6 C7 C2 121.39(15)
C16 C17 C18 121.29(16)
C17 C16 C15 120.00(16)
C4 C3 C2 121.23(16)
C7 C2 C3 118.38(16)
C7 C2 C1 121.56(16)
C3 C2 C1 120.06(17)
C20 C19 C18 121.04(16)

loop_
_geom_bond_atom_site_label_1
_geom_bond_atom_site_label_2
_geom_bond_distance
C6 C5 1.387(2)
C6 C7 1.388(2)
S1 O2 1.4272(11)
S1 O1 1.4354(11)
S1 N1 1.6404(13)
S1 C5 1.7591(16)
N2 C8 1.290(2)
N2 N1 1.3928(17)
C8 C9 1.481(2)
C8 C15 1.495(2)
C9 C14 1.395(2)
C9 C10 1.401(2)
C10 C11 1.384(2)
C4 C3 1.380(2)
C4 C5 1.390(2)
C15 C16 1.392(2)
C15 C20 1.393(2)
C20 C19 1.385(2)
C14 C13 1.390(2)
C11 C12 1.396(2)
C12 C13 1.389(2)
C12 C21 1.509(2)
C18 C17 1.389(3)
C18 C19 1.391(3)
C18 C22 1.506(2)
C7 C2 1.389(3)
C17 C16 1.383(2)
C3 C2 1.398(2)
C2 C1 1.507(2)
